data_4301168
loop_
_publ_author_name
'Marco W. Bouwkamp'
'Auke Meetsma'

_publ_contact_author_address
;
  Crystal Structure Center, Chemical Physics,
  Zernike Institute for Advanced Materials,
  University of Groningen,
  Nijenborgh 4,
  NL-9747 AG Groningen, The Netherlands.
;
_publ_contact_author_email A.Meetsma@rug.nl
_publ_contact_author_fax '+31 50 3634441'
_publ_contact_author_name
;
  Drs. A. Meetsma
;
_publ_contact_author_phone '+31 50 3634368'
_publ_section_title
;
Pentaarylfullerenes as Noncoordinating Cyclopentadienyl Anions
;
_journal_name_full 'Inorganic Chemistry'
_journal_page_first 8
_journal_page_last 9
_journal_paper_doi 10.1021/ic802034m
_journal_volume 48
_journal_year 2009
_chemical_compound_source 'see text'
_chemical_formula_moiety 'C18 H42 N3 O3 Zr, C24 H20 B'
_chemical_formula_sum 'C42 H62 B N3 O3 Zr'
_chemical_formula_weight 758.98
_chemical_name_systematic ?
_space_group_IT_number 2
_symmetry_cell_setting triclinic
_symmetry_Int_Tables_number 2
_symmetry_space_group_name_Hall '-P 1'
_symmetry_space_group_name_H-M 'P -1'
_atom_sites_solution_hydrogens geom
_atom_sites_solution_primary heavy
_atom_sites_solution_secondary direct
_audit_creation_date '2008-06-25  08:12:38'
_audit_creation_method
;
 PLATON <TABLE ACC> option    (version :: 160608)
 SHELXL97-2 & Manual Editing
;
_audit_update_record
;
?

2008-09-24 # Formatted by publCIF
;
_cell_angle_alpha 86.4063(12)
_cell_angle_beta 73.1732(12)
_cell_angle_gamma 89.0901(12)
_cell_formula_units_Z 2
_cell_length_a 10.1183(9)
_cell_length_b 12.3647(12)
_cell_length_c 16.7412(16)
_cell_measurement_reflns_used 4973
_cell_measurement_temperature 100(1)
_cell_measurement_theta_max 28.53
_cell_measurement_theta_min 2.64
_cell_volume 2000.9(3)
_computing_cell_refinement 'SAINT-Plus (Bruker, 2007)'
_computing_data_collection 'SMART (Bruker, 2007)'
_computing_data_reduction 'SAINT-Plus (Bruker, 2007)'
_computing_molecular_graphics
;
 PLATON (Spek, 2003)
 PLUTO (Meetsma, 2008)
;
_computing_publication_material 'PLATON (Spek, 2003)'
_computing_structure_refinement 'SHELXL-97 (Sheldrick, 2008)'
_computing_structure_solution
;
 DIRDIF-08 (Beurskens et al., 2008)
;
_diffrn_ambient_temperature 100(1)
_diffrn_detector_area_resol_mean 66.06
_diffrn_measured_fraction_theta_full 0.984
_diffrn_measured_fraction_theta_max 0.975
_diffrn_measurement_device_type
;
  Bruker Smart Apex; CCD area detector
;
_diffrn_measurement_method '\f and \w scans'
_diffrn_radiation_detector
;
  CCD area-detector
;
_diffrn_radiation_monochromator 'parallel mounted graphite'
_diffrn_radiation_source 'fine focus sealed Siemens Mo tube '
_diffrn_radiation_type MoK\a
_diffrn_radiation_wavelength 0.71073
_diffrn_reflns_av_R_equivalents 0.0308
_diffrn_reflns_av_sigmaI/netI 0.0513
_diffrn_reflns_limit_h_max 12
_diffrn_reflns_limit_h_min -12
_diffrn_reflns_limit_k_max 15
_diffrn_reflns_limit_k_min -15
_diffrn_reflns_limit_l_max 20
_diffrn_reflns_limit_l_min -20
_diffrn_reflns_number 16026
_diffrn_reflns_reduction_process
;
 Intensity data were corrected for Lorentz and polarization
  effects, decay and absorption and reduced to F~o~^2^
  using SAINT-Plus & SADABS (Bruker, 2007).
;
_diffrn_reflns_theta_full 25.00
_diffrn_reflns_theta_max 26.37
_diffrn_reflns_theta_min 2.55
_diffrn_standards_decay_% 0
_diffrn_standards_number 0
_exptl_absorpt_coefficient_mu 0.315
_exptl_absorpt_correction_T_max 0.9448
_exptl_absorpt_correction_T_min 0.8550
_exptl_absorpt_correction_type multi-scan
_exptl_absorpt_process_details '(SADABS, (Bruker, 2007))'
_exptl_crystal_colour colourless
_exptl_crystal_density_diffrn 1.260
_exptl_crystal_density_method 'not measured'
_exptl_crystal_description parallelepiped
_exptl_crystal_F_000 808
_exptl_crystal_size_max 0.46
_exptl_crystal_size_mid 0.22
_exptl_crystal_size_min 0.18
_refine_diff_density_max 1.130
_refine_diff_density_min -0.375
_refine_diff_density_rms 0.077
_refine_ls_extinction_method none
_refine_ls_goodness_of_fit_ref 1.057
_refine_ls_hydrogen_treatment constr
_refine_ls_matrix_type full
_refine_ls_number_parameters 476
_refine_ls_number_reflns 7983
_refine_ls_number_restraints 0
_refine_ls_restrained_S_all 1.057
_refine_ls_R_factor_all 0.0571
_refine_ls_R_factor_gt 0.0450
_refine_ls_shift/su_max 0.000
_refine_ls_shift/su_mean 0.000
_refine_ls_structure_factor_coef Fsqd
_refine_ls_weighting_details 'calc w=1/[\s^2^(Fo^2^)+(0.0510P)^2^+1.0443P] where P=(Fo^2^+2Fc^2^)/3'
_refine_ls_weighting_scheme calc
_refine_ls_wR_factor_gt 0.1025
_refine_ls_wR_factor_ref 0.1092
_reflns_number_gt 6601
_reflns_number_total 7983
_reflns_threshold_expression I>2\s(I)
_cod_duplicate_entry 4301163
_cod_data_source_file ic802034m_si_006.cif
_cod_data_source_block global
_cod_database_code 4301168
_vrn_publ_code_void_volume 21.2
_vrn_publ_code_number_frames 1800
_vrn_publ_code_frame_time_sec 10.0
_vrn_publ_code_meas_time_hour 7.8

loop_
_symmetry_equiv_pos_site_id
_symmetry_equiv_pos_as_xyz
1 x,y,z
2 -x,-y,-z

loop_
_atom_site_aniso_label
_atom_site_aniso_U_11
_atom_site_aniso_U_22
_atom_site_aniso_U_33
_atom_site_aniso_U_23
_atom_site_aniso_U_13
_atom_site_aniso_U_12
Zr1 0.0215(2) 0.0140(1) 0.0181(1) -0.0010(1) -0.0049(1) 0.0003(1)
O11 0.0210(10) 0.0158(9) 0.0237(10) -0.0027(7) -0.0063(8) 0.0020(7)
O12 0.0179(10) 0.0171(9) 0.0236(10) -0.0002(7) -0.0048(8) -0.0018(7)
O13 0.0268(10) 0.0181(9) 0.0191(10) -0.0061(7) -0.0051(8) 0.0041(8)
N11 0.0294(13) 0.0173(11) 0.0235(12) -0.0029(9) -0.0113(10) 0.0038(9)
N12 0.0322(14) 0.0183(11) 0.0224(12) 0.0011(9) -0.0083(10) -0.0058(10)
N13 0.0237(12) 0.0178(11) 0.0216(12) -0.0009(9) -0.0023(10) 0.0016(9)
C116A 0.028(3) 0.027(3) 0.019(3) -0.002(2) -0.002(2) 0.004(2)
C117A 0.045(4) 0.023(3) 0.018(3) -0.006(2) -0.006(3) 0.010(3)
C11 0.052(2) 0.0334(17) 0.0319(17) -0.0069(14) -0.0193(16) 0.0207(15)
C12 0.0376(18) 0.0270(15) 0.0265(16) -0.0012(12) -0.0134(14) -0.0007(13)
C13 0.0453(19) 0.0174(14) 0.0236(15) 0.0000(11) -0.0042(14) -0.0097(12)
C14 0.041(2) 0.0349(18) 0.047(2) 0.0117(15) -0.0197(16) -0.0184(15)
C15 0.0289(16) 0.0276(15) 0.0254(15) -0.0041(12) 0.0013(13) 0.0013(12)
C16 0.0332(17) 0.0264(15) 0.0298(16) -0.0106(12) -0.0038(14) 0.0001(12)
C17 0.0204(14) 0.0180(13) 0.0284(15) -0.0034(11) -0.0026(12) 0.0072(10)
C18 0.0249(15) 0.0187(14) 0.0269(15) 0.0040(11) -0.0068(12) 0.0007(11)
C19 0.0215(15) 0.0253(14) 0.0265(15) 0.0015(12) -0.0077(12) 0.0010(11)
C110 0.0274(15) 0.0213(14) 0.0210(14) -0.0024(11) -0.0087(12) 0.0005(11)
C111 0.0260(16) 0.0245(15) 0.0326(16) 0.0094(12) -0.0070(13) -0.0031(12)
C112 0.0257(16) 0.0270(15) 0.0305(16) 0.0034(12) -0.0070(13) -0.0079(12)
C113 0.0182(15) 0.0304(16) 0.0354(17) -0.0064(13) -0.0015(13) -0.0029(12)
C114 0.0194(15) 0.0248(15) 0.0410(18) -0.0024(13) -0.0131(13) -0.0001(11)
C115 0.0201(16) 0.049(2) 0.0362(18) -0.0240(15) 0.0037(14) -0.0026(14)
C118 0.066(2) 0.0149(14) 0.0223(15) -0.0037(12) -0.0063(15) -0.0047(14)
C116B 0.027(5) 0.030(5) 0.021(5) -0.007(4) 0.000(3) 0.003(4)
C117B 0.030(5) 0.024(4) 0.019(4) -0.004(3) -0.004(3) 0.003(3)
C21 0.0193(14) 0.0161(12) 0.0183(13) -0.0025(10) -0.0068(11) -0.0035(10)
C22 0.0189(14) 0.0189(13) 0.0231(14) -0.0015(11) -0.0055(11) 0.0007(10)
C23 0.0293(16) 0.0234(14) 0.0227(14) 0.0041(11) -0.0092(12) -0.0068(12)
C24 0.0254(15) 0.0287(15) 0.0190(14) 0.0014(11) -0.0004(12) -0.0082(12)
C25 0.0169(14) 0.0252(14) 0.0256(15) -0.0057(11) -0.0018(12) -0.0004(11)
C26 0.0211(14) 0.0171(13) 0.0209(14) -0.0010(10) -0.0066(11) 0.0010(10)
C27 0.0123(13) 0.0175(13) 0.0260(14) 0.0015(11) -0.0058(11) -0.0002(10)
C28 0.0184(14) 0.0205(13) 0.0220(14) 0.0008(11) -0.0050(11) 0.0000(10)
C29 0.0201(14) 0.0187(13) 0.0346(16) -0.0044(12) -0.0088(12) 0.0001(11)
C210 0.0215(15) 0.0179(14) 0.0402(17) 0.0048(12) -0.0081(13) 0.0005(11)
C211 0.0219(15) 0.0245(15) 0.0295(16) 0.0075(12) -0.0028(12) 0.0014(11)
C212 0.0191(14) 0.0218(14) 0.0250(15) 0.0010(11) -0.0029(12) 0.0039(11)
C213 0.0149(13) 0.0187(13) 0.0151(13) 0.0030(10) -0.0010(10) -0.0033(10)
C214 0.0173(14) 0.0234(14) 0.0201(14) -0.0012(11) -0.0020(11) 0.0019(10)
C215 0.0184(14) 0.0354(16) 0.0186(14) 0.0017(12) -0.0054(11) -0.0035(12)
C216 0.0222(15) 0.0296(15) 0.0171(14) -0.0030(11) -0.0040(11) -0.0091(11)
C217 0.0245(15) 0.0207(14) 0.0228(14) -0.0027(11) -0.0056(12) -0.0028(11)
C218 0.0178(14) 0.0183(13) 0.0203(14) 0.0001(10) -0.0058(11) -0.0029(10)
C219 0.0178(13) 0.0105(12) 0.0196(13) -0.0005(10) -0.0055(11) -0.0010(9)
C220 0.0221(14) 0.0154(12) 0.0187(13) 0.0000(10) -0.0074(11) -0.0022(10)
C221 0.0189(14) 0.0162(13) 0.0231(14) -0.0022(10) -0.0009(11) -0.0015(10)
C222 0.0176(14) 0.0189(13) 0.0346(16) -0.0011(11) -0.0110(12) 0.0001(10)
C223 0.0237(15) 0.0249(14) 0.0217(14) -0.0026(11) -0.0108(12) -0.0022(11)
C224 0.0181(14) 0.0182(13) 0.0224(14) -0.0050(10) -0.0025(11) 0.0009(10)
B2 0.0163(15) 0.0151(14) 0.0183(15) -0.0004(11) -0.0044(12) 0.0002(11)

loop_
_atom_site_label
_atom_site_type_symbol
_atom_site_thermal_displace_type
_atom_site_fract_x
_atom_site_fract_y
_atom_site_fract_z
_atom_site_occupancy
_atom_site_U_iso_or_equiv
_atom_site_calc_flag
_atom_site_refinement_flags
Zr1 Zr Uani 0.19300(3) 0.18947(2) 0.35704(2) 1.000 0.0180(1) . .
O11 O Uani 0.09137(18) 0.28484(13) 0.26348(11) 1.000 0.0202(6) . .
O12 O Uani 0.36264(18) 0.32242(13) 0.29346(11) 1.000 0.0198(6) . .
O13 O Uani 0.30397(19) 0.11269(14) 0.23022(11) 1.000 0.0215(6) . .
N11 N Uani 0.3288(2) 0.11796(17) 0.41476(14) 1.000 0.0226(7) . .
N12 N Uani 0.0454(2) 0.07092(17) 0.37605(14) 1.000 0.0243(7) . .
N13 N Uani 0.0964(2) 0.29739(17) 0.44394(14) 1.000 0.0220(7) . .
C11 C Uani 0.4270(3) 0.0318(3) 0.3830(2) 1.000 0.0376(10) . .
C12 C Uani 0.3473(3) 0.1499(2) 0.49353(18) 1.000 0.0295(9) . .
C13 C Uani 0.0605(3) -0.0429(2) 0.40291(18) 1.000 0.0299(9) . .
C14 C Uani -0.0890(3) 0.0835(3) 0.3608(2) 1.000 0.0399(11) . .
C15 C Uani -0.0499(3) 0.2958(2) 0.49095(18) 1.000 0.0291(9) . .
C16 C Uani 0.1613(3) 0.3929(2) 0.46443(19) 1.000 0.0305(9) . .
C17 C Uani 0.0058(3) 0.3810(2) 0.28667(17) 1.000 0.0232(8) . .
C18 C Uani -0.0034(3) 0.4337(2) 0.20498(17) 1.000 0.0239(8) . .
C19 C Uani -0.0146(3) 0.3354(2) 0.15673(18) 1.000 0.0244(8) . .
C110 C Uani 0.0851(3) 0.2552(2) 0.18067(16) 1.000 0.0228(8) . .
C111 C Uani 0.3499(3) 0.4228(2) 0.24407(19) 1.000 0.0285(9) . .
C112 C Uani 0.4895(3) 0.4777(2) 0.21807(19) 1.000 0.0281(9) . .
C113 C Uani 0.5883(3) 0.3885(2) 0.23165(19) 1.000 0.0291(9) . .
C114 C Uani 0.4998(3) 0.3220(2) 0.30627(19) 1.000 0.0275(9) . .
C115 C Uani 0.4256(3) 0.1533(3) 0.16380(19) 1.000 0.0366(10) . .
C116A C Uani 0.4324(6) 0.0921(6) 0.0858(4) 0.588(11) 0.0257(17) . .
C116B C Uani 0.4616(9) 0.0501(8) 0.1104(6) 0.412(11) 0.027(3) . .
C117A C Uani 0.3947(8) -0.0192(4) 0.1302(3) 0.588(11) 0.0292(19) . .
C117B C Uani 0.3194(10) 0.0080(6) 0.1166(4) 0.412(11) 0.025(3) . .
C118 C Uani 0.2651(4) 0.0071(2) 0.20785(18) 1.000 0.0356(10) . .
H11 H Uiso 0.52109 0.05732 0.37620 1.000 0.0562 . .
H11' H Uiso 0.41877 0.01201 0.32891 1.000 0.0562 . .
H11" H Uiso 0.40707 -0.03166 0.42274 1.000 0.0562 . .
H12 H Uiso 0.33514 0.08639 0.53308 1.000 0.0443 . .
H12' H Uiso 0.27880 0.20500 0.51700 1.000 0.0443 . .
H12" H Uiso 0.44035 0.17958 0.48327 1.000 0.0443 . .
H13 H Uiso -0.01478 -0.06262 0.45337 1.000 0.0449 . .
H13' H Uiso 0.14922 -0.05252 0.41500 1.000 0.0449 . .
H13" H Uiso 0.05703 -0.08945 0.35828 1.000 0.0449 . .
H14 H Uiso -0.09341 0.03745 0.31607 1.000 0.0601 . .
H14' H Uiso -0.10191 0.15935 0.34412 1.000 0.0601 . .
H14" H Uiso -0.16183 0.06198 0.41199 1.000 0.0601 . .
H15 H Uiso -0.05925 0.29033 0.55099 1.000 0.0436 . .
H15' H Uiso -0.09482 0.23339 0.47644 1.000 0.0436 . .
H15" H Uiso -0.09373 0.36275 0.47696 1.000 0.0436 . .
H16 H Uiso 0.12053 0.45868 0.44595 1.000 0.0457 . .
H16' H Uiso 0.26069 0.39205 0.43603 1.000 0.0457 . .
H16" H Uiso 0.14619 0.39163 0.52501 1.000 0.0457 . .
H17 H Uiso 0.04929 0.43046 0.31597 1.000 0.0278 . .
H17' H Uiso -0.08703 0.36031 0.32351 1.000 0.0278 . .
H18 H Uiso 0.08017 0.47705 0.17643 1.000 0.0287 . .
H18' H Uiso -0.08597 0.48051 0.21302 1.000 0.0287 . .
H19 H Uiso -0.10991 0.30617 0.17405 1.000 0.0293 . .
H19' H Uiso 0.01347 0.35367 0.09573 1.000 0.0293 . .
H110 H Uiso 0.05106 0.18002 0.18357 1.000 0.0274 . .
H110' H Uiso 0.17755 0.26113 0.13932 1.000 0.0274 . .
H111 H Uiso 0.27924 0.47080 0.27809 1.000 0.0341 . .
H111' H Uiso 0.32214 0.40588 0.19417 1.000 0.0341 . .
H112 H Uiso 0.49061 0.53909 0.25309 1.000 0.0337 . .
H112' H Uiso 0.51434 0.50474 0.15868 1.000 0.0337 . .
H113 H Uiso 0.62004 0.34464 0.18217 1.000 0.0349 . .
H113' H Uiso 0.66955 0.41910 0.24398 1.000 0.0349 . .
H114 H Uiso 0.53559 0.24724 0.30817 1.000 0.0329 . .
H114' H Uiso 0.49704 0.35528 0.35901 1.000 0.0329 . .
H1151 H Uiso 0.51044 0.14021 0.18110 1.000 0.0438 . .
H1151' H Uiso 0.41711 0.23214 0.15203 1.000 0.0438 . .
H1161 H Uiso 0.36400 0.11899 0.05739 0.588(11) 0.0311 . .
H1161' H Uiso 0.52601 0.09366 0.04557 0.588(11) 0.0311 . .
H1162 H Uiso 0.51412 0.06996 0.05166 0.412(11) 0.0329 . .
H1162' H Uiso 0.51482 -0.00369 0.13468 0.412(11) 0.0329 . .
H1171 H Uiso 0.47176 -0.05071 0.14916 0.588(11) 0.0356 . .
H1171' H Uiso 0.36884 -0.06960 0.09349 0.588(11) 0.0356 . .
H1172 H Uiso 0.26792 0.05806 0.08800 0.412(11) 0.0298 . .
H1172' H Uiso 0.32193 -0.06527 0.09557 0.412(11) 0.0298 . .
H1181 H Uiso 0.17867 0.01212 0.19143 1.000 0.0425 . .
H1181' H Uiso 0.25387 -0.04844 0.25459 1.000 0.0425 . .
C21 C Uani 0.6698(3) 0.71699(19) 0.26512(15) 1.000 0.0175(8) . .
C22 C Uani 0.6865(3) 0.6306(2) 0.32063(16) 1.000 0.0204(8) . .
C23 C Uani 0.5818(3) 0.5962(2) 0.39192(17) 1.000 0.0249(8) . .
C24 C Uani 0.4538(3) 0.6459(2) 0.41061(17) 1.000 0.0257(8) . .
C25 C Uani 0.4323(3) 0.7310(2) 0.35741(17) 1.000 0.0233(8) . .
C26 C Uani 0.5383(3) 0.7646(2) 0.28684(16) 1.000 0.0196(8) . .
C27 C Uani 0.7817(3) 0.8835(2) 0.15112(16) 1.000 0.0187(8) . .
C28 C Uani 0.7534(3) 0.9617(2) 0.21037(17) 1.000 0.0206(8) . .
C29 C Uani 0.7610(3) 1.0732(2) 0.18836(18) 1.000 0.0242(8) . .
C210 C Uani 0.7982(3) 1.1090(2) 0.10477(19) 1.000 0.0270(9) . .
C211 C Uani 0.8279(3) 1.0343(2) 0.04410(18) 1.000 0.0267(9) . .
C212 C Uani 0.8200(3) 0.9236(2) 0.06723(17) 1.000 0.0229(8) . .
C213 C Uani 0.7505(3) 0.6809(2) 0.10549(15) 1.000 0.0171(8) . .
C214 C Uani 0.6400(3) 0.7097(2) 0.07338(16) 1.000 0.0210(8) . .
C215 C Uani 0.6006(3) 0.6475(2) 0.01767(16) 1.000 0.0242(8) . .
C216 C Uani 0.6704(3) 0.5528(2) -0.00887(16) 1.000 0.0232(8) . .
C217 C Uani 0.7807(3) 0.5214(2) 0.02077(17) 1.000 0.0228(8) . .
C218 C Uani 0.8187(3) 0.5846(2) 0.07686(16) 1.000 0.0188(8) . .
C219 C Uani 0.9482(3) 0.73300(19) 0.17932(15) 1.000 0.0160(7) . .
C220 C Uani 1.0559(3) 0.72785(19) 0.10504(16) 1.000 0.0184(8) . .
C221 C Uani 1.1937(3) 0.7158(2) 0.10264(17) 1.000 0.0204(8) . .
C222 C Uani 1.2308(3) 0.7074(2) 0.17683(17) 1.000 0.0230(8) . .
C223 C Uani 1.1280(3) 0.7149(2) 0.25102(17) 1.000 0.0225(8) . .
C224 C Uani 0.9903(3) 0.7289(2) 0.25246(17) 1.000 0.0201(8) . .
B2 B Uani 0.7882(3) 0.7525(2) 0.17626(18) 1.000 0.0167(8) . .
H22 H Uiso 0.77276 0.59419 0.30889 1.000 0.0245 . .
H23 H Uiso 0.59846 0.53840 0.42786 1.000 0.0299 . .
H24 H Uiso 0.38203 0.62227 0.45886 1.000 0.0308 . .
H25 H Uiso 0.34517 0.76613 0.36925 1.000 0.0280 . .
H26 H Uiso 0.52067 0.82282 0.25153 1.000 0.0236 . .
H28 H Uiso 0.72783 0.93840 0.26796 1.000 0.0247 . .
H29 H Uiso 0.74085 1.12391 0.23056 1.000 0.0290 . .
H210 H Uiso 0.80316 1.18442 0.08929 1.000 0.0324 . .
H211 H Uiso 0.85378 1.05822 -0.01337 1.000 0.0321 . .
H212 H Uiso 0.84123 0.87349 0.02459 1.000 0.0274 . .
H214 H Uiso 0.59025 0.77410 0.09042 1.000 0.0252 . .
H215 H Uiso 0.52523 0.67005 -0.00239 1.000 0.0291 . .
H216 H Uiso 0.64320 0.51013 -0.04670 1.000 0.0278 . .
H217 H Uiso 0.83025 0.45714 0.00296 1.000 0.0274 . .
H218 H Uiso 0.89422 0.56148 0.09660 1.000 0.0225 . .
H220 H Uiso 1.03348 0.73284 0.05360 1.000 0.0221 . .
H221 H Uiso 1.26280 0.71332 0.05043 1.000 0.0245 . .
H222 H Uiso 1.32423 0.69680 0.17620 1.000 0.0276 . .
H223 H Uiso 1.15127 0.71052 0.30216 1.000 0.0270 . .
H224 H Uiso 0.92254 0.73591 0.30469 1.000 0.0241 . .

loop_
_atom_type_symbol
_atom_type_description
_atom_type_scat_dispersion_real
_atom_type_scat_dispersion_imag
_atom_type_scat_source
Zr Zr -2.9673 0.5597 'International Tables Vol C Tables 4.2.6.8 and 6.1.1.4'
O O 0.0106 0.0060 'International Tables Vol C Tables 4.2.6.8 and 6.1.1.4'
N N 0.0061 0.0033 'International Tables Vol C Tables 4.2.6.8 and 6.1.1.4'
B B 0.0013 0.0007 'International Tables Vol C Tables 4.2.6.8 and 6.1.1.4'
H H 0.0000 0.0000 'International Tables Vol C Tables 4.2.6.8 and 6.1.1.4'
C C 0.0033 0.0016 'International Tables Vol C Tables 4.2.6.8 and 6.1.1.4'

loop_
_geom_angle_atom_site_label_1
_geom_angle_atom_site_label_2
_geom_angle_atom_site_label_3
_geom_angle
_geom_angle_site_symmetry_1
_geom_angle_site_symmetry_2
_geom_angle_site_symmetry_3
_geom_angle_publ_flag
O11 Zr1 O12 78.16(6) . . . yes
O11 Zr1 O13 78.04(6) . . . yes
O11 Zr1 N11 164.88(8) . . . yes
O11 Zr1 N12 89.36(8) . . . yes
O11 Zr1 N13 87.09(7) . . . yes
O12 Zr1 O13 78.85(6) . . . yes
O12 Zr1 N11 88.78(8) . . . yes
O12 Zr1 N12 162.90(8) . . . yes
O12 Zr1 N13 89.26(7) . . . yes
O13 Zr1 N11 92.09(8) . . . yes
O13 Zr1 N12 87.23(8) . . . yes
O13 Zr1 N13 162.53(8) . . . yes
N11 Zr1 N12 101.72(9) . . . yes
N11 Zr1 N13 100.48(9) . . . yes
N12 Zr1 N13 101.86(9) . . . yes
Zr1 O11 C17 122.14(15) . . . yes
Zr1 O11 C110 128.89(14) . . . yes
C17 O11 C110 108.55(19) . . . yes
Zr1 O12 C111 128.97(16) . . . yes
Zr1 O12 C114 122.93(14) . . . yes
C111 O12 C114 107.78(19) . . . yes
Zr1 O13 C115 128.30(17) . . . yes
Zr1 O13 C118 123.24(16) . . . yes
C115 O13 C118 108.3(2) . . . yes
Zr1 N11 C11 126.51(18) . . . yes
Zr1 N11 C12 124.79(17) . . . yes
C11 N11 C12 108.6(2) . . . yes
Zr1 N12 C13 125.63(18) . . . yes
Zr1 N12 C14 126.02(19) . . . yes
C13 N12 C14 108.3(2) . . . yes
Zr1 N13 C15 125.66(16) . . . yes
Zr1 N13 C16 125.34(18) . . . yes
C15 N13 C16 108.9(2) . . . yes
C117A C116A C115 97.0(4) . . . no
C116A C117A C118 102.4(4) . . . no
C117B C116B C115 101.5(6) . . . no
C116B C117B C118 96.7(6) . . . no
O11 C17 C18 104.7(2) . . . yes
C17 C18 C19 101.6(2) . . . no
C18 C19 C110 103.0(2) . . . no
C117A C116A H1161 112.00 . . . no
H1161 C116A H1161' 110.00 . . . no
C115 C116A H1161' 112.00 . . . no
C117A C116A H1161' 112.00 . . . no
C115 C116A H1161 112.00 . . . no
C116A C117A H1171 111.00 . . . no
C118 C117A H1171' 111.00 . . . no
C116A C117A H1171' 111.00 . . . no
C118 C117A H1171 111.00 . . . no
H1171 C117A H1171' 109.00 . . . no
C117B C116B H1162' 111.00 . . . no
H1162 C116B H1162' 109.00 . . . no
C117B C116B H1162 111.00 . . . no
C115 C116B H1162 111.00 . . . no
C115 C116B H1162' 112.00 . . . no
C118 C117B H1172' 112.00 . . . no
C118 C117B H1172 112.00 . . . no
C116B C117B H1172' 112.00 . . . no
C116B C117B H1172 112.00 . . . no
H1172 C117B H1172' 110.00 . . . no
O11 C110 C19 105.4(2) . . . yes
O12 C111 C112 107.1(2) . . . yes
H11' C11 H11" 110.00 . . . no
N11 C11 H11 109.00 . . . no
N11 C11 H11' 110.00 . . . no
H11 C11 H11' 110.00 . . . no
H11 C11 H11" 109.00 . . . no
N11 C11 H11" 109.00 . . . no
C111 C112 C113 104.0(2) . . . no
N11 C12 H12' 109.00 . . . no
N11 C12 H12" 109.00 . . . no
H12 C12 H12' 109.00 . . . no
H12 C12 H12" 109.00 . . . no
N11 C12 H12 109.00 . . . no
H12' C12 H12" 110.00 . . . no
H13' C13 H13" 109.00 . . . no
N12 C13 H13" 109.00 . . . no
H13 C13 H13" 109.00 . . . no
C112 C113 C114 102.6(2) . . . no
H13 C13 H13' 109.00 . . . no
N12 C13 H13' 109.00 . . . no
N12 C13 H13 109.00 . . . no
N12 C14 H14 109.00 . . . no
H14' C14 H14" 110.00 . . . no
H14 C14 H14" 109.00 . . . no
O12 C114 C113 104.5(2) . . . yes
H14 C14 H14' 110.00 . . . no
N12 C14 H14' 109.00 . . . no
N12 C14 H14" 109.00 . . . no
N13 C15 H15 109.00 . . . no
N13 C15 H15' 110.00 . . . no
N13 C15 H15" 109.00 . . . no
O13 C115 C116A 107.2(3) . . . yes
O13 C115 C116B 100.0(4) . . . yes
H15' C15 H15" 109.00 . . . no
H15 C15 H15' 110.00 . . . no
H15 C15 H15" 109.00 . . . no
N13 C16 H16' 109.00 . . . no
N13 C16 H16 109.00 . . . no
H16 C16 H16' 110.00 . . . no
H16' C16 H16" 109.00 . . . no
N13 C16 H16" 109.00 . . . no
H16 C16 H16" 110.00 . . . no
H17 C17 H17' 109.00 . . . no
O11 C17 H17 111.00 . . . no
C18 C17 H17' 111.00 . . . no
C18 C17 H17 111.00 . . . no
O11 C17 H17' 111.00 . . . no
C17 C18 H18 111.00 . . . no
O13 C118 C117A 102.0(3) . . . yes
O13 C118 C117B 105.3(4) . . . yes
C17 C18 H18' 111.00 . . . no
C19 C18 H18 111.00 . . . no
H18 C18 H18' 109.00 . . . no
C19 C18 H18' 111.00 . . . no
C18 C19 H19' 111.00 . . . no
C18 C19 H19 111.00 . . . no
H19 C19 H19' 109.00 . . . no
C110 C19 H19 111.00 . . . no
C110 C19 H19' 111.00 . . . no
C19 C110 H110 111.00 . . . no
H110' C110 H110 109.00 . . . no
O11 C110 H110' 111.00 . . . no
O11 C110 H110 111.00 . . . no
C19 C110 H110' 111.00 . . . no
O12 C111 H111' 110.00 . . . no
O12 C111 H111 110.00 . . . no
C112 C111 H111' 110.00 . . . no
H111' C111 H111 109.00 . . . no
C112 C111 H111 110.00 . . . no
C111 C112 H112' 111.00 . . . no
C111 C112 H112 111.00 . . . no
C113 C112 H112 111.00 . . . no
H112' C112 H112 109.00 . . . no
C113 C112 H112' 111.00 . . . no
C114 C113 H113 111.00 . . . no
H113' C113 H113 109.00 . . . no
C114 C113 H113' 111.00 . . . no
C112 C113 H113' 111.00 . . . no
C112 C113 H113 111.00 . . . no
O12 C114 H114' 111.00 . . . no
O12 C114 H114 111.00 . . . no
C113 C114 H114' 111.00 . . . no
C113 C114 H114 111.00 . . . no
H114' C114 H114 109.00 . . . no
O13 C115 H1151' 110.00 . . . no
C116A C115 H1151 110.00 . . . no
H1151 C115 H1151' 109.00 . . . no
C116B C115 H1151 89.00 . . . no
C116A C115 H1151' 110.00 . . . no
O13 C115 H1151 110.00 . . . no
C116B C115 H1151' 136.00 . . . no
C117A C118 H1181 111.00 . . . no
C117A C118 H1181' 111.00 . . . no
C117B C118 H1181 79.00 . . . no
C117B C118 H1181' 135.00 . . . no
H1181 C118 H1181' 109.00 . . . no
O13 C118 H1181 111.00 . . . no
O13 C118 H1181' 111.00 . . . no
C22 C21 C26 114.5(2) . . . no
C22 C21 B2 123.6(2) . . . yes
C26 C21 B2 121.7(2) . . . yes
C21 C22 C23 122.9(3) . . . no
C22 C23 C24 120.4(2) . . . no
C23 C24 C25 118.8(3) . . . no
C24 C25 C26 120.0(3) . . . no
C21 C26 C25 123.4(2) . . . no
C28 C27 C212 115.6(2) . . . no
C28 C27 B2 122.8(2) . . . yes
C212 C27 B2 121.2(2) . . . yes
C27 C28 C29 122.7(2) . . . no
C28 C29 C210 119.7(2) . . . no
C21 C22 H22 119.00 . . . no
C23 C22 H22 119.00 . . . no
C22 C23 H23 120.00 . . . no
C24 C23 H23 120.00 . . . no
C23 C24 H24 121.00 . . . no
C25 C24 H24 121.00 . . . no
C24 C25 H25 120.00 . . . no
C26 C25 H25 120.00 . . . no
C21 C26 H26 118.00 . . . no
C25 C26 H26 118.00 . . . no
C29 C28 H28 119.00 . . . no
C27 C28 H28 119.00 . . . no
C28 C29 H29 120.00 . . . no
C210 C29 H29 120.00 . . . no
C29 C210 C211 119.5(2) . . . no
C210 C211 C212 120.0(3) . . . no
C27 C212 C211 122.5(2) . . . no
C214 C213 C218 115.0(2) . . . no
C218 C213 B2 123.6(3) . . . yes
C214 C213 B2 121.3(2) . . . yes
C213 C214 C215 122.6(2) . . . no
C214 C215 C216 120.6(3) . . . no
C215 C216 C217 118.9(2) . . . no
C216 C217 C218 119.8(2) . . . no
C213 C218 C217 123.1(3) . . . no
C220 C219 B2 120.2(2) . . . yes
C220 C219 C224 114.8(3) . . . no
C224 C219 B2 124.8(2) . . . yes
C219 C220 C221 123.4(3) . . . no
C220 C221 C222 120.1(3) . . . no
C221 C222 C223 118.1(3) . . . no
C222 C223 C224 121.2(3) . . . no
C219 C224 C223 122.3(3) . . . no
C29 C210 H210 120.00 . . . no
C211 C210 H210 120.00 . . . no
C212 C211 H211 120.00 . . . no
C210 C211 H211 120.00 . . . no
C27 C212 H212 119.00 . . . no
C211 C212 H212 119.00 . . . no
C213 C214 H214 119.00 . . . no
C215 C214 H214 119.00 . . . no
C216 C215 H215 120.00 . . . no
C214 C215 H215 120.00 . . . no
C215 C216 H216 121.00 . . . no
C217 C216 H216 121.00 . . . no
C218 C217 H217 120.00 . . . no
C216 C217 H217 120.00 . . . no
C213 C218 H218 118.00 . . . no
C217 C218 H218 118.00 . . . no
C219 C220 H220 118.00 . . . no
C221 C220 H220 118.00 . . . no
C222 C221 H221 120.00 . . . no
C220 C221 H221 120.00 . . . no
C221 C222 H222 121.00 . . . no
C223 C222 H222 121.00 . . . no
C222 C223 H223 119.00 . . . no
C224 C223 H223 119.00 . . . no
C223 C224 H224 119.00 . . . no
C219 C224 H224 119.00 . . . no
C21 B2 C213 104.8(2) . . . yes
C21 B2 C219 114.0(2) . . . yes
C27 B2 C219 104.1(2) . . . yes
C213 B2 C219 112.2(2) . . . yes
C27 B2 C213 110.3(2) . . . yes
C21 B2 C27 111.6(2) . . . yes

loop_
_geom_bond_atom_site_label_1
_geom_bond_atom_site_label_2
_geom_bond_distance
_geom_bond_site_symmetry_1
_geom_bond_site_symmetry_2
_geom_bond_publ_flag
Zr1 O11 2.3588(18) . . yes
Zr1 O12 2.3652(18) . . yes
Zr1 O13 2.3470(18) . . yes
Zr1 N11 2.056(2) . . yes
Zr1 N12 2.053(2) . . yes
Zr1 N13 2.057(2) . . yes
O11 C17 1.465(3) . . yes
O11 C110 1.475(3) . . yes
O12 C111 1.473(3) . . yes
O12 C114 1.464(4) . . yes
O13 C115 1.470(4) . . yes
O13 C118 1.471(3) . . yes
N11 C11 1.462(4) . . yes
N11 C12 1.463(4) . . yes
N12 C13 1.470(3) . . yes
N12 C14 1.459(4) . . yes
N13 C15 1.461(4) . . yes
N13 C16 1.466(3) . . yes
C116A C117A 1.522(9) . . no
C116A C115 1.534(7) . . no
C117A C118 1.602(7) . . no
C116B C117B 1.511(14) . . no
C116B C115 1.581(10) . . no
C117B C118 1.466(7) . . no
C17 C18 1.505(4) . . no
C18 C19 1.524(4) . . no
C19 C110 1.521(4) . . no
C116A H1161' 0.9900 . . no
C116A H1161 0.9900 . . no
C117A H1171 0.9900 . . no
C117A H1171' 0.9900 . . no
C116B H1162' 0.9900 . . no
C116B H1162 0.9900 . . no
C117B H1172' 0.9900 . . no
C117B H1172 0.9900 . . no
C111 C112 1.511(4) . . no
C11 H11 0.9800 . . no
C11 H11' 0.9800 . . no
C11 H11" 0.9800 . . no
C112 C113 1.527(4) . . no
C12 H12' 0.9800 . . no
C12 H12 0.9800 . . no
C12 H12" 0.9800 . . no
C13 H13 0.9800 . . no
C113 C114 1.512(4) . . no
C13 H13" 0.9800 . . no
C13 H13' 0.9800 . . no
C14 H14' 0.9800 . . no
C14 H14" 0.9800 . . no
C14 H14 0.9800 . . no
C15 H15' 0.9800 . . no
C15 H15" 0.9800 . . no
C15 H15 0.9800 . . no
C16 H16 0.9800 . . no
C16 H16' 0.9800 . . no
C16 H16" 0.9800 . . no
C17 H17 0.9900 . . no
C17 H17' 0.9900 . . no
C18 H18' 0.9900 . . no
C18 H18 0.9900 . . no
C19 H19 0.9900 . . no
C19 H19' 0.9900 . . no
C110 H110 0.9900 . . no
C110 H110' 0.9900 . . no
C111 H111 0.9900 . . no
C111 H111' 0.9900 . . no
C112 H112 0.9900 . . no
C112 H112' 0.9900 . . no
C113 H113' 0.9900 . . no
C113 H113 0.9900 . . no
C114 H114' 0.9900 . . no
C114 H114 0.9900 . . no
C115 H1151' 0.9900 . . no
C115 H1151 0.9900 . . no
C118 H1181 0.9900 . . no
C118 H1181' 0.9900 . . no
C21 C22 1.412(4) . . no
C21 C26 1.404(4) . . no
C21 B2 1.657(4) . . yes
C22 C23 1.395(4) . . no
C23 C24 1.385(4) . . no
C24 C25 1.391(4) . . no
C25 C26 1.392(4) . . no
C27 C28 1.396(4) . . no
C27 B2 1.653(4) . . yes
C27 C212 1.404(4) . . no
C28 C29 1.402(4) . . no
C29 C210 1.385(4) . . no
C22 H22 0.9500 . . no
C23 H23 0.9500 . . no
C24 H24 0.9500 . . no
C25 H25 0.9500 . . no
C26 H26 0.9500 . . no
C28 H28 0.9500 . . no
C29 H29 0.9500 . . no
C210 C211 1.381(4) . . no
C211 C212 1.396(4) . . no
C213 C218 1.406(4) . . no
C213 C214 1.406(4) . . no
C213 B2 1.654(4) . . yes
C214 C215 1.391(4) . . no
C215 C216 1.387(4) . . no
C216 C217 1.388(4) . . no
C217 C218 1.397(4) . . no
C219 C220 1.400(4) . . no
C219 C224 1.406(4) . . no
C219 B2 1.648(4) . . yes
C220 C221 1.389(4) . . no
C221 C222 1.395(4) . . no
C222 C223 1.377(4) . . no
C223 C224 1.395(4) . . no
C210 H210 0.9500 . . no
C211 H211 0.9500 . . no
C212 H212 0.9500 . . no
C214 H214 0.9500 . . no
C215 H215 0.9500 . . no
C216 H216 0.9500 . . no
C217 H217 0.9500 . . no
C218 H218 0.9500 . . no
C220 H220 0.9500 . . no
C221 H221 0.9500 . . no
C222 H222 0.9500 . . no
C223 H223 0.9500 . . no
C224 H224 0.9500 . . no

loop_
_geom_contact_atom_site_label_1
_geom_contact_atom_site_label_2
_geom_contact_distance
_geom_contact_site_symmetry_1
_geom_contact_site_symmetry_2
_geom_contact_publ_flag
Zr1 H13 3.4600 . 2_556 no
O11 O12 2.978(3) . . no
O11 O13 2.963(3) . . no
O11 N12 3.110(3) . . no
O11 N13 3.050(3) . . no
O11 C14 3.178(4) . . no
O11 C111 3.072(4) . . no
O12 C115 3.036(4) . . no
O12 N11 3.101(3) . . no
O12 O11 2.978(3) . . no
O12 O13 2.993(2) . . no
O12 N13 3.114(3) . . no
O12 C16 3.160(3) . . no
O13 C110 3.075(3) . . no
O13 O11 2.963(3) . . no
O13 O12 2.993(2) . . no
O13 N11 3.176(3) . . no
O13 N12 3.043(3) . . no
O13 C11 3.252(4) . . no
O11 H14' 2.5200 . . no
O11 H111' 2.7100 . . no
O12 H16' 2.5100 . . no
O12 H1151' 2.5900 . . no
O13 H110' 2.8300 . . no
O13 H11' 2.5400 . . no
N11 O12 3.101(3) . . no
N11 O13 3.176(3) . . no
N11 N12 3.187(3) . . no
N11 N13 3.162(3) . . no
N11 C13 3.449(4) . . no
N11 C114 3.225(4) . . no
N12 C118 3.177(4) . . no
N12 N11 3.187(3) . . no
N12 O11 3.110(3) . . no
N12 O13 3.043(3) . . no
N12 N13 3.191(3) . . no
N12 C15 3.446(3) . . no
N13 C17 3.141(4) . . no
N13 C12 3.368(4) . . no
N13 O11 3.050(3) . . no
N13 O12 3.114(3) . . no
N13 N11 3.162(3) . . no
N13 N12 3.191(3) . . no
N11 H114 2.7800 . . no
N11 H13' 2.8000 . . no
N12 H13 2.7800 . 2_556 no
N12 H15' 2.8000 . . no
N12 H1181' 2.9300 . . no
N13 H12' 2.7000 . . no
N13 H17 2.7700 . . no
C116B C211 3.554(10) . 1_545 no
C116B C210 3.468(10) . 1_545 no
C117B C211 3.501(9) . 2_665 no
C13 C15 3.486(4) . 2_556 no
C13 C13 3.358(4) . 2_556 no
C13 C118 3.347(4) . . no
C14 C110 3.598(4) . . no
C15 C17 3.402(4) . . no
C15 C13 3.486(4) . 2_556 no
C17 C111 3.387(4) . . no
C17 C15 3.402(4) . . no
C18 C218 3.599(4) . 1_455 no
C22 C224 3.185(4) . . no
C26 C28 3.237(4) . . no
C26 C214 3.528(4) . . no
C28 C26 3.237(4) . . no
C117A H1161' 3.0200 . 2_655 no
C117B H211 2.9500 . 2_665 no
C117B H1162 3.0400 . 2_655 no
C110 C115 3.589(4) . . no
C110 C14 3.598(4) . . no
C111 C17 3.387(4) . . no
C11 H114 2.9600 . . no
C11 H13' 2.9000 . . no
C13 H15' 3.0900 . 2_556 no
C13 H13 2.7300 . 2_556 no
C13 H1181' 2.6800 . . no
C14 H110 3.0700 . . no
C14 H15' 2.7500 . . no
C114 C115 3.509(4) . . no
C15 H13 3.0900 . 2_556 no
C115 C110 3.589(4) . . no
C115 C114 3.509(4) . . no
C15 H17' 2.9900 . . no
C16 H111 3.1000 . . no
C16 H12' 2.8000 . . no
C16 H17 3.0200 . . no
C17 H14' 2.9600 . . no
C17 H15" 3.0500 . . no
C17 H111 2.9600 . . no
C118 C13 3.347(4) . . no
C18 H218 2.7500 . 1_455 no
C21 H224 2.8400 . . no
C21 H28 2.8200 . . no
C21 H112 2.9300 . . no
C22 H224 2.6800 . . no
C22 H112 2.8300 . . no
C22 H113' 3.0100 . . no
C23 H112 2.8700 . . no
C24 H112 2.9500 . . no
C25 H112 2.9800 . . no
C26 H112 2.9500 . . no
C26 H28 2.8400 . . no
C27 H214 2.8300 . . no
C27 H1162' 3.0900 . 1_565 no
C27 H26 2.7700 . . no
C28 H26 2.8300 . . no
C28 H1162' 3.0500 . 1_565 no
C28 H14 2.8700 . 1_665 no
C29 H1162' 3.0700 . 1_565 no
C29 H1151 2.6900 . 1_565 no
C29 H14 2.9400 . 1_665 no
C110 H14' 3.0200 . . no
C210 C116B 3.468(10) . 1_565 no
C111 H1151' 2.8600 . . no
C211 C116B 3.554(10) . 1_565 no
C211 C117B 3.501(9) . 2_665 no
C211 C211 3.481(4) . 2_775 no
C211 C212 3.540(4) . 2_775 no
C111 H16' 3.0800 . . no
C111 H17 2.9300 . . no
C212 C211 3.540(4) . 2_775 no
C212 C220 3.529(4) . . no
C212 C214 3.215(4) . . no
C114 H16' 2.9100 . . no
C214 C26 3.528(4) . . no
C214 C212 3.215(4) . . no
C115 H110' 2.9400 . . no
C218 C220 3.165(4) . . no
C218 C18 3.599(4) . 1_655 no
C118 H13" 2.9700 . . no
C118 H11' 2.8900 . . no
C220 C218 3.165(4) . . no
C220 C212 3.529(4) . . no
C224 C22 3.185(4) . . no
C210 H1151 2.8500 . 1_565 no
C210 H19 3.0300 . 1_665 no
C211 H1172 2.9500 . 2_665 no
C212 H214 2.9100 . . no
C212 H1172 2.9800 . 2_665 no
C213 H220 2.8100 . . no
C213 H212 2.7000 . . no
C214 H112' 2.9500 . . no
C214 H212 2.8100 . . no
C214 H1161 2.9600 . 2_665 no
C215 H112' 2.7900 . . no
C215 H216 3.0800 . 2_665 no
C215 H110' 3.0800 . 2_665 no
C215 H1161 3.0600 . 2_665 no
C216 H112' 2.8200 . . no
C216 H111' 3.0900 . 2_665 no
C217 H19' 2.8100 . 2_665 no
C217 H112' 3.0000 . . no
C218 H19' 2.9600 . 2_665 no
C218 H220 2.7900 . . no
C218 H18' 2.9400 . 1_655 no
C219 H218 2.7500 . . no
C219 H22 2.8600 . . no
C220 H211 2.9900 . 2_775 no
C220 H218 2.6800 . . no
C220 H217 3.0100 . 2_765 no
C221 H217 2.9100 . 2_765 no
C221 H1172' 3.0000 . 1_665 no
C222 H1172' 3.0800 . 1_665 no
C223 H13" 3.0600 . 1_665 no
C224 H22 2.6900 . . no
H110' C115 2.9400 . . no
H110' C215 3.0800 . 2_665 no
H110' H1151' 2.5100 . . no
H110' O13 2.8300 . . no
H111' H1151' 2.4000 . . no
H111' O11 2.7100 . . no
H111' H216 2.5500 . 2_665 no
H111' C216 3.0900 . 2_665 no
H112' C215 2.7900 . . no
H112' C216 2.8200 . . no
H112' C214 2.9500 . . no
H112' C217 3.0000 . . no
H113' H18' 2.5000 . 1_655 no
H113' C22 3.0100 . . no
H114' H16' 2.4200 . . no
H1151 C210 2.8500 . 1_545 no
H1151 H1171 2.5100 . . no
H1151 C29 2.6900 . 1_545 no
H1151' H110' 2.5100 . . no
H1151' O12 2.5900 . . no
H1151' H111' 2.4000 . . no
H1151' C111 2.8600 . . no
H1161 C215 3.0600 . 2_665 no
H1161 C214 2.9600 . 2_665 no
H1161' H1171' 2.3000 . 2_655 no
H1161' C117A 3.0200 . 2_655 no
H1171 H1151 2.5100 . . no
H1171 H26 2.4000 . 1_545 no
H1171 H214 2.5700 . 1_545 no
H11 H12" 2.3700 . . no
H11 H114 2.5300 . . no
H11' O13 2.5400 . . no
H11' H1181' 2.5000 . . no
H11' C118 2.8900 . . no
H11" H12 2.3700 . . no
H1171' H1161' 2.3000 . 2_655 no
H12 H11" 2.3700 . . no
H12 H14" 2.5000 . 2_556 no
H12' C16 2.8000 . . no
H12' N13 2.7000 . . no
H12" H11 2.3700 . . no
H1162 C117B 3.0400 . 2_655 no
H1162 H1172' 2.5500 . 2_655 no
H1162 H1162 2.6000 . 2_655 no
H13 H14" 2.3400 . . no
H13 Zr1 3.4600 . 2_556 no
H13 N12 2.7800 . 2_556 no
H13 C13 2.7300 . 2_556 no
H13 H13 2.3500 . 2_556 no
H13 C15 3.0900 . 2_556 no
H13' N11 2.8000 . . no
H13' C11 2.9000 . . no
H13' H1181' 2.5800 . . no
H13" H14 2.3800 . . no
H13" C223 3.0600 . 1_445 no
H13" C118 2.9700 . . no
H13" H1181' 2.2700 . . no
H1162' C29 3.0700 . 1_545 no
H1162' C27 3.0900 . 1_545 no
H1162' C28 3.0500 . 1_545 no
H14 C28 2.8700 . 1_445 no
H14 H13" 2.3800 . . no
H14 C29 2.9400 . 1_445 no
H14 H28 2.5400 . 1_445 no
H14' C17 2.9600 . . no
H14' H17' 2.4900 . . no
H14' H15' 2.4700 . . no
H14' C110 3.0200 . . no
H14' O11 2.5200 . . no
H14" H12 2.5000 . 2_556 no
H14" H13 2.3400 . . no
H1172 H211 2.5100 . 2_665 no
H1172 C212 2.9800 . 2_665 no
H1172 C211 2.9500 . 2_665 no
H1172 H212 2.5400 . 2_665 no
H15 H223 2.3600 . 2_666 no
H15 H16" 2.3600 . . no
H15' H14' 2.4700 . . no
H15' N12 2.8000 . . no
H15' C13 3.0900 . 2_556 no
H15' C14 2.7500 . . no
H15" H17' 2.5500 . . no
H15" C17 3.0500 . . no
H15" H16 2.3900 . . no
H15" H16 2.6000 . 2_566 no
H1172' C221 3.0000 . 1_445 no
H1172' H211 2.5400 . 2_665 no
H1172' H1162 2.5500 . 2_655 no
H1172' C222 3.0800 . 1_445 no
H16 H15" 2.3900 . . no
H16 H17 2.5300 . . no
H16 H15" 2.6000 . 2_566 no
H16' C114 2.9100 . . no
H16' C111 3.0800 . . no
H16' H114' 2.4200 . . no
H16' O12 2.5100 . . no
H16" H15 2.3600 . . no
H1181 H110 2.4400 . . no
H17 C16 3.0200 . . no
H17 C111 2.9300 . . no
H17 H16 2.5300 . . no
H17 N13 2.7700 . . no
H17 H111 2.2800 . . no
H17' H14' 2.4900 . . no
H17' H15" 2.5500 . . no
H17' C15 2.9900 . . no
H1181' H11' 2.5000 . . no
H1181' N12 2.9300 . . no
H1181' C13 2.6800 . . no
H1181' H13" 2.2700 . . no
H1181' H13' 2.5800 . . no
H18' H22 2.3400 . 1_455 no
H18' H113' 2.5000 . 1_455 no
H18' C218 2.9400 . 1_455 no
H18' H218 2.1900 . 1_455 no
H19 C210 3.0300 . 1_445 no
H19 H210 2.4700 . 1_445 no
H19' C218 2.9600 . 2_665 no
H19' C217 2.8100 . 2_665 no
H22 C224 2.6900 . . no
H22 C219 2.8600 . . no
H22 H18' 2.3400 . 1_655 no
H22 H224 2.3200 . . no
H26 C27 2.7700 . . no
H26 H1171 2.4000 . 1_565 no
H26 C28 2.8300 . . no
H28 C26 2.8400 . . no
H28 H14 2.5400 . 1_665 no
H28 C21 2.8200 . . no
H110 C14 3.0700 . . no
H110 H1181 2.4400 . . no
H111 H17 2.2800 . . no
H111 C17 2.9600 . . no
H111 C16 3.1000 . . no
H112 C22 2.8300 . . no
H112 C21 2.9300 . . no
H112 C24 2.9500 . . no
H112 C25 2.9800 . . no
H112 C23 2.8700 . . no
H112 C26 2.9500 . . no
H114 C11 2.9600 . . no
H114 H11 2.5300 . . no
H114 N11 2.7800 . . no
H210 H19 2.4700 . 1_665 no
H211 C220 2.9900 . 2_775 no
H211 C117B 2.9500 . 2_665 no
H211 H1172 2.5100 . 2_665 no
H211 H1172' 2.5400 . 2_665 no
H212 C213 2.7000 . . no
H212 C214 2.8100 . . no
H212 H1172 2.5400 . 2_665 no
H214 C27 2.8300 . . no
H214 C212 2.9100 . . no
H214 H1171 2.5700 . 1_565 no
H216 C215 3.0800 . 2_665 no
H216 H111' 2.5500 . 2_665 no
H217 C220 3.0100 . 2_765 no
H217 C221 2.9100 . 2_765 no
H218 C18 2.7500 . 1_655 no
H218 C219 2.7500 . . no
H218 C220 2.6800 . . no
H218 H18' 2.1900 . 1_655 no
H218 H220 2.5100 . . no
H220 C213 2.8100 . . no
H220 C218 2.7900 . . no
H220 H218 2.5100 . . no
H223 H15 2.3600 . 2_666 no
H224 C21 2.8400 . . no
H224 C22 2.6800 . . no
H224 H22 2.3200 . . no

loop_
_geom_hbond_atom_site_label_D
_geom_hbond_atom_site_label_H
_geom_hbond_atom_site_label_A
_geom_hbond_distance_DH
_geom_hbond_distance_HA
_geom_hbond_distance_DA
_geom_hbond_angle_DHA
_geom_hbond_site_symmetry_A
_geom_hbond_publ_flag
C115 H1151' O12 0.9900 2.5900 3.036(4) 107.00 . yes
C11 H11' O13 0.9800 2.5400 3.252(4) 130.00 . yes
C14 H14' O11 0.9800 2.5200 3.178(4) 124.00 . yes
C16 H16' O12 0.9800 2.5100 3.160(3) 123.00 . yes

loop_
_geom_torsion_atom_site_label_1
_geom_torsion_atom_site_label_2
_geom_torsion_atom_site_label_3
_geom_torsion_atom_site_label_4
_geom_torsion
_geom_torsion_site_symmetry_1
_geom_torsion_site_symmetry_2
_geom_torsion_site_symmetry_3
_geom_torsion_site_symmetry_4
_geom_torsion_publ_flag
O12 Zr1 O11 C17 -87.86(18) . . . . no
O12 Zr1 O11 C110 100.5(2) . . . . no
O13 Zr1 O11 C17 -168.79(19) . . . . no
O13 Zr1 O11 C110 19.57(19) . . . . no
N12 Zr1 O11 C17 103.91(18) . . . . no
N12 Zr1 O11 C110 -67.7(2) . . . . no
N13 Zr1 O11 C17 1.99(18) . . . . no
N13 Zr1 O11 C110 -169.7(2) . . . . no
O11 Zr1 O12 C111 15.91(19) . . . . no
O11 Zr1 O12 C114 -171.37(18) . . . . no
O13 Zr1 O12 C111 95.86(19) . . . . no
O13 Zr1 O12 C114 -91.41(18) . . . . no
N11 Zr1 O12 C111 -171.8(2) . . . . no
N11 Zr1 O12 C114 0.96(18) . . . . no
N13 Zr1 O12 C111 -71.3(2) . . . . no
N13 Zr1 O12 C114 101.45(18) . . . . no
O11 Zr1 O13 C115 84.0(2) . . . . no
O11 Zr1 O13 C118 -100.9(2) . . . . no
O12 Zr1 O13 C115 3.9(2) . . . . no
O12 Zr1 O13 C118 179.0(2) . . . . no
N11 Zr1 O13 C115 -84.5(2) . . . . no
N11 Zr1 O13 C118 90.6(2) . . . . no
N12 Zr1 O13 C115 173.9(2) . . . . no
N12 Zr1 O13 C118 -11.0(2) . . . . no
O12 Zr1 N11 C11 -91.7(2) . . . . no
O12 Zr1 N11 C12 85.0(2) . . . . no
O13 Zr1 N11 C11 -12.9(2) . . . . no
O13 Zr1 N11 C12 163.8(2) . . . . no
N12 Zr1 N11 C11 74.7(2) . . . . no
N12 Zr1 N11 C12 -108.6(2) . . . . no
N13 Zr1 N11 C11 179.3(2) . . . . no
N13 Zr1 N11 C12 -4.0(2) . . . . no
O11 Zr1 N12 C13 154.8(2) . . . . no
O11 Zr1 N12 C14 -21.5(2) . . . . no
O13 Zr1 N12 C13 76.8(2) . . . . no
O13 Zr1 N12 C14 -99.6(2) . . . . no
N11 Zr1 N12 C13 -14.8(2) . . . . no
N11 Zr1 N12 C14 168.9(2) . . . . no
N13 Zr1 N12 C13 -118.3(2) . . . . no
N13 Zr1 N12 C14 65.4(2) . . . . no
O11 Zr1 N13 C15 76.9(2) . . . . no
O11 Zr1 N13 C16 -98.6(2) . . . . no
O12 Zr1 N13 C15 155.1(2) . . . . no
O12 Zr1 N13 C16 -20.4(2) . . . . no
N11 Zr1 N13 C15 -116.3(2) . . . . no
N11 Zr1 N13 C16 68.3(2) . . . . no
N12 Zr1 N13 C15 -11.8(2) . . . . no
N12 Zr1 N13 C16 172.7(2) . . . . no
Zr1 O11 C17 C18 164.33(16) . . . . no
C110 O11 C17 C18 -22.5(3) . . . . no
Zr1 O11 C110 C19 169.86(16) . . . . no
C17 O11 C110 C19 -2.7(3) . . . . no
Zr1 O12 C111 C112 -179.77(16) . . . . no
C114 O12 C111 C112 6.7(3) . . . . no
Zr1 O12 C114 C113 158.19(15) . . . . no
C111 O12 C114 C113 -27.8(3) . . . . no
Zr1 O13 C115 C116A -164.9(3) . . . . no
C118 O13 C115 C116A 19.5(4) . . . . no
Zr1 O13 C118 C117A -165.5(3) . . . . no
C115 O13 C118 C117A 10.5(4) . . . . no
C115 C116A C117A C118 46.2(5) . . . . no
C117A C116A C115 O13 -41.4(5) . . . . no
C116A C117A C118 O13 -36.8(5) . . . . no
O11 C17 C18 C19 38.3(3) . . . . no
C17 C18 C19 C110 -39.4(3) . . . . no
C18 C19 C110 O11 26.3(3) . . . . no
O12 C111 C112 C113 16.8(3) . . . . no
C111 C112 C113 C114 -32.9(3) . . . . no
C112 C113 C114 O12 37.4(3) . . . . no
C26 C21 C22 C23 -0.9(4) . . . . no
B2 C21 C22 C23 -174.8(2) . . . . no
C22 C21 C26 C25 0.5(4) . . . . no
B2 C21 C26 C25 174.6(2) . . . . no
C22 C21 B2 C27 -150.1(3) . . . . no
C22 C21 B2 C213 90.6(3) . . . . no
C22 C21 B2 C219 -32.5(3) . . . . no
C26 C21 B2 C27 36.4(3) . . . . no
C26 C21 B2 C213 -83.0(3) . . . . no
C26 C21 B2 C219 154.0(2) . . . . no
C21 C22 C23 C24 0.9(4) . . . . no
C22 C23 C24 C25 -0.5(4) . . . . no
C23 C24 C25 C26 0.1(4) . . . . no
C24 C25 C26 C21 -0.1(4) . . . . no
C212 C27 C28 C29 0.6(5) . . . . no
B2 C27 C28 C29 173.7(3) . . . . no
C28 C27 B2 C21 37.4(4) . . . . no
C28 C27 B2 C213 153.5(3) . . . . no
C28 C27 B2 C219 -86.0(3) . . . . no
C212 C27 B2 C21 -149.9(3) . . . . no
C212 C27 B2 C213 -33.8(4) . . . . no
C212 C27 B2 C219 86.7(3) . . . . no
C28 C27 C212 C211 -0.7(5) . . . . no
B2 C27 C212 C211 -173.9(3) . . . . no
C27 C28 C29 C210 -0.2(5) . . . . no
C28 C29 C210 C211 -0.3(5) . . . . no
C29 C210 C211 C212 0.2(5) . . . . no
C210 C211 C212 C27 0.4(5) . . . . no
C218 C213 C214 C215 0.2(4) . . . . no
B2 C213 C214 C215 -176.0(2) . . . . no
C214 C213 C218 C217 0.0(4) . . . . no
B2 C213 C218 C217 176.1(2) . . . . no
C214 C213 B2 C21 76.6(3) . . . . no
C214 C213 B2 C27 -43.7(3) . . . . no
C214 C213 B2 C219 -159.2(2) . . . . no
C218 C213 B2 C21 -99.3(3) . . . . no
C218 C213 B2 C27 140.4(3) . . . . no
C218 C213 B2 C219 24.9(3) . . . . no
C213 C214 C215 C216 -0.1(4) . . . . no
C214 C215 C216 C217 -0.3(4) . . . . no
C215 C216 C217 C218 0.5(4) . . . . no
C216 C217 C218 C213 -0.3(4) . . . . no
C224 C219 C220 C221 2.2(4) . . . . no
B2 C219 C220 C221 177.4(2) . . . . no
C220 C219 C224 C223 -3.3(4) . . . . no
B2 C219 C224 C223 -178.3(2) . . . . no
C220 C219 B2 C21 160.9(2) . . . . no
C220 C219 B2 C27 -77.3(3) . . . . no
C220 C219 B2 C213 42.0(3) . . . . no
C224 C219 B2 C21 -24.3(3) . . . . no
C224 C219 B2 C27 97.5(3) . . . . no
C224 C219 B2 C213 -143.3(2) . . . . no
C219 C220 C221 C222 0.4(4) . . . . no
C220 C221 C222 C223 -2.0(4) . . . . no
C221 C222 C223 C224 0.9(4) . . . . no
C222 C223 C224 C219 1.9(4) . . . . no
